data_1525938
loop_
_publ_author_name
'Martin, C.'
'Andre, G.'
'Hervieu, M.'
'Maignan, A.'
'Jirak, Z.'
'Raveau, B.'
'Kurbakov, A.'
'Savosta, M.M.'
'Bouree, F.'
'Trounov, V.'

_publ_section_title
;
 Structural study of the electron-doped manganites Sm0.1 Ca0.9 Mn O3and
 Pr0.1 Sr0.9 Mn O3
;
_journal_name_full 'Physical Review, Serie 3. B - Condensed Matter (18,1978-)'
_journal_page_first 6442
_journal_page_last 6449
_journal_volume 62
_journal_year 2000
_chemical_formula_sum 'Mn O3 Pr0.1 Sr0.9'
_chemical_name_systematic '(Pr0.1 Sr0.9) (Mn O3)'
_space_group_IT_number 221
_symmetry_space_group_name_Hall '-P 4 2 3'
_symmetry_space_group_name_H-M 'P m -3 m'
_cell_angle_alpha 90
_cell_angle_beta 90
_cell_angle_gamma 90
_cell_formula_units_Z 1
_cell_length_a 3.8195
_cell_length_b 3.8195
_cell_length_c 3.8195
_cell_volume 55.721
_citation_journal_id_ASTM PRBMDO
_cod_data_source_file Martin_PRBMDO_2000_504.cif
_cod_data_source_block Mn1O3Pr0.1Sr0.9
_cod_original_cell_volume 55.72108
_cod_original_formula_sum 'Mn1 O3 Pr0.1 Sr0.9'
_cod_database_code 1525938

loop_
_symmetry_equiv_pos_as_xyz
x,y,z
-y,x,z
-x,-y,z
y,-x,z
x,-y,-z
y,x,-z
-x,y,-z
-y,-x,-z
z,x,y
-x,z,y
-z,-x,y
x,-z,y
z,-x,-y
x,z,-y
-z,x,-y
-x,-z,-y
y,z,x
y,-z,-x
z,y,-x
-y,z,-x
-z,-y,-x
-y,-z,x
z,-y,x
-z,y,x
-x,-y,-z
y,-x,-z
x,y,-z
-y,x,-z
-x,y,z
-y,-x,z
x,-y,z
y,x,z
-z,-x,-y
x,-z,-y
z,x,-y
-x,z,-y
-z,x,y
-x,-z,y
z,-x,y
x,z,y
-y,-z,-x
-y,z,x
-z,-y,x
y,-z,x
z,y,x
y,z,-x
-z,y,-x
z,-y,-x

loop_
_atom_site_label
_atom_site_type_symbol
_atom_site_fract_x
_atom_site_fract_y
_atom_site_fract_z
_atom_site_occupancy
_atom_site_U_iso_or_equiv
Mn1 Mn+3 0 0 0 1 0.0
O1 O-2 0.5 0 0 1 0.0
Sr1 Sr+2 0.5 0.5 0.5 0.9 0.0
Pr1 Pr+3 0.5 0.5 0.5 0.1 0.0
